data_4301114
loop_
_publ_author_name
'Hiroshi Mizoguchi'
'L. N. Zakharov'
'A. P. Ramirez'
'W. J. Marshall'
'A. W. Sleight'
'M. A. Subramanian'

_publ_section_title
;
New A2/3-xRh2O4 Compounds with the CaFe2O4 Structure Where A Is a Rare
Earth or Bi
;
_journal_name_full 'Inorganic Chemistry'
_journal_page_first 204
_journal_page_last 208
_journal_paper_doi 10.1021/ic801603t
_journal_volume 48
_journal_year 2009
_chemical_formula_sum 'Bi0.19 O4 Rh2 Yb0.48'
_chemical_formula_weight 392.57
_chemical_name_systematic
; 
 ? 
;
_space_group_IT_number 62
_symmetry_cell_setting orthorhombic
_symmetry_space_group_name_Hall '-P 2ac 2n'
_symmetry_space_group_name_H-M 'P n m a'
_atom_sites_solution_primary direct
_atom_sites_solution_secondary difmap
_audit_creation_method SHELXLTL
_cell_angle_alpha 90.00
_cell_angle_beta 90.00
_cell_angle_gamma 90.00
_cell_formula_units_Z 4
_cell_length_a 9.0337(10)
_cell_length_b 3.0164(4)
_cell_length_c 10.7557(12)
_cell_measurement_reflns_used 1768
_cell_measurement_temperature 173(2)
_cell_measurement_theta_max 28.24
_cell_measurement_theta_min 4.41
_cell_volume 293.08(6)
_computing_cell_refinement 'Bruker SMART'
_computing_data_collection 'Bruker SMART'
_computing_data_reduction 'Bruker SAINT'
_computing_molecular_graphics 'Bruker SHELXTL'
_computing_publication_material 'Bruker SHELXTL'
_computing_structure_refinement 'Bruker SHELXTL'
_computing_structure_solution 'Bruker SHELXTL'
_diffrn_ambient_temperature 173(2)
_diffrn_measured_fraction_theta_full 0.979
_diffrn_measured_fraction_theta_max 0.979
_diffrn_measurement_device_type 'CCD area detector Bruker Smart Apex'
_diffrn_measurement_method 'phi and omega scans'
_diffrn_radiation_monochromator graphite
_diffrn_radiation_source 'fine-focus sealed tube'
_diffrn_radiation_type MoK\a
_diffrn_radiation_wavelength 0.71073
_diffrn_reflns_av_R_equivalents 0.0134
_diffrn_reflns_av_sigmaI/netI 0.0112
_diffrn_reflns_limit_h_max 12
_diffrn_reflns_limit_h_min -11
_diffrn_reflns_limit_k_max 4
_diffrn_reflns_limit_k_min -3
_diffrn_reflns_limit_l_max 14
_diffrn_reflns_limit_l_min -13
_diffrn_reflns_number 3151
_diffrn_reflns_theta_full 28.24
_diffrn_reflns_theta_max 28.24
_diffrn_reflns_theta_min 2.94
_exptl_absorpt_coefficient_mu 37.56
_exptl_absorpt_correction_T_max 0.7056
_exptl_absorpt_correction_T_min 0.1334
_exptl_absorpt_correction_type multi-scan
_exptl_absorpt_process_details SADABS
_exptl_crystal_colour dark-blue
_exptl_crystal_density_diffrn 8.896
_exptl_crystal_density_method 'not measured'
_exptl_crystal_description needle
_exptl_crystal_F_000 686
_exptl_crystal_size_max 0.09
_exptl_crystal_size_mid 0.01
_exptl_crystal_size_min 0.01
_refine_diff_density_max 1.286
_refine_diff_density_min -1.428
_refine_diff_density_rms 0.323
_refine_ls_extinction_coef 0.0034(4)
_refine_ls_extinction_expression Fc^*^=kFc[1+0.001xFc^2^\l^3^/sin(2\q)]^-1/4^
_refine_ls_extinction_method SHELXL
_refine_ls_goodness_of_fit_ref 1.106
_refine_ls_matrix_type full
_refine_ls_number_parameters 47
_refine_ls_number_reflns 416
_refine_ls_number_restraints 0
_refine_ls_restrained_S_all 1.106
_refine_ls_R_factor_all 0.0206
_refine_ls_R_factor_gt 0.0199
_refine_ls_shift/su_max 0.000
_refine_ls_shift/su_mean 0.000
_refine_ls_structure_factor_coef Fsqd
_refine_ls_weighting_details 'calc w=1/[\s^2^(Fo^2^)+(0.0264P)^2^+3.0834P] where P=(Fo^2^+2Fc^2^)/3'
_refine_ls_weighting_scheme calc
_refine_ls_wR_factor_gt 0.0471
_refine_ls_wR_factor_ref 0.0476
_reflns_number_gt 406
_reflns_number_total 416
_reflns_threshold_expression >2sigma(I)
_cod_data_source_file ic801603t_si_002_3.cif
_cod_data_source_block mas12a
_cod_depositor_comments
;
The following automatic conversions were performed:
'_symmetry_cell_setting' value 'Orthorhombic' changed to 'orthorhombic'
according to '/home/saulius/struct/CIF-dictionaries/cif_core.dic'
dictionary named 'cif_core.dic' version 2.4.1 from 2010-06-29.

Automatic conversion script
Id: cif_fix_enum 1527 2010-12-29 10:47:43Z saulius 
;
_cod_database_code 4301114

loop_
_symmetry_equiv_pos_as_xyz
'x, y, z'
'-x+1/2, -y, z+1/2'
'-x, y+1/2, -z'
'x+1/2, -y+1/2, -z+1/2'
'-x, -y, -z'
'x-1/2, y, -z-1/2'
'x, -y-1/2, z'
'-x-1/2, y-1/2, z-1/2'

loop_
_atom_site_label
_atom_site_type_symbol
_atom_site_fract_x
_atom_site_fract_y
_atom_site_fract_z
_atom_site_U_iso_or_equiv
_atom_site_adp_type
_atom_site_occupancy
_atom_site_symmetry_multiplicity
_atom_site_calc_flag
_atom_site_refinement_flags
_atom_site_disorder_assembly
_atom_site_disorder_group
Yb1 Yb 0.23641(6) 0.1752(4) 0.66086(5) 0.0071(4) Uani 0.24 1 d P . .
Bi1 Bi 0.23641(6) 0.1752(4) 0.66086(5) 0.0071(4) Uani 0.09 1 d P . .
Rh1 Rh 0.08944(6) 0.2500 0.40131(5) 0.00511(18) Uani 1 2 d S . .
Rh2 Rh 0.44638(6) -0.2500 0.38330(5) 0.00552(18) Uani 1 2 d S . .
O1 O 0.3028(5) -0.7500 0.3333(4) 0.0061(9) Uani 1 2 d S . .
O2 O 0.4109(5) -0.2500 0.5716(4) 0.0052(9) Uani 1 2 d S . .
O3 O 0.5357(6) -0.2500 0.2121(5) 0.0113(11) Uani 1 2 d S . .
O4 O -0.1181(5) 0.2500 0.4720(4) 0.0050(9) Uani 1 2 d S . .

loop_
_atom_site_aniso_label
_atom_site_aniso_U_11
_atom_site_aniso_U_22
_atom_site_aniso_U_33
_atom_site_aniso_U_23
_atom_site_aniso_U_13
_atom_site_aniso_U_12
Yb1 0.0042(3) 0.0124(11) 0.0045(3) -0.0008(2) -0.00007(17) -0.0005(2)
Bi1 0.0042(3) 0.0124(11) 0.0045(3) -0.0008(2) -0.00007(17) -0.0005(2)
Rh1 0.0049(3) 0.0062(3) 0.0042(3) 0.000 -0.00010(19) 0.000
Rh2 0.0067(3) 0.0052(3) 0.0047(3) 0.000 0.00074(19) 0.000
O1 0.004(2) 0.008(2) 0.007(2) 0.000 -0.0004(18) 0.000
O2 0.005(2) 0.007(2) 0.003(2) 0.000 -0.0017(17) 0.000
O3 0.023(3) 0.005(2) 0.006(2) 0.000 0.011(2) 0.000
O4 0.003(2) 0.007(2) 0.005(2) 0.000 0.0028(17) 0.000

loop_
_atom_type_symbol
_atom_type_description
_atom_type_scat_dispersion_real
_atom_type_scat_dispersion_imag
_atom_type_scat_source
O O 0.0106 0.0060 'International Tables Vol C Tables 4.2.6.8 and 6.1.1.4'
Rh Rh -1.1178 0.9187 'International Tables Vol C Tables 4.2.6.8 and 6.1.1.4'
Yb Yb -0.3850 5.5486 'International Tables Vol C Tables 4.2.6.8 and 6.1.1.4'
Bi Bi -4.1077 10.2566 'International Tables Vol C Tables 4.2.6.8 and 6.1.1.4'

loop_
_geom_angle_atom_site_label_1
_geom_angle_atom_site_label_2
_geom_angle_atom_site_label_3
_geom_angle
_geom_angle_site_symmetry_1
_geom_angle_site_symmetry_3
_geom_angle_publ_flag
Bi1 Yb1 Yb1 0.00(14) 7_565 7_565 ?
Bi1 Yb1 O4 125.70(8) 7_565 5_556 ?
Yb1 Yb1 O4 125.70(8) 7_565 5_556 ?
Bi1 Yb1 O2 124.79(8) 7_565 . ?
Yb1 Yb1 O2 124.79(8) 7_565 . ?
O4 Yb1 O2 74.35(15) 5_556 . ?
Bi1 Yb1 O1 124.18(7) 7_565 2_545 ?
Yb1 Yb1 O1 124.18(7) 7_565 2_545 ?
O4 Yb1 O1 97.19(13) 5_556 2_545 ?
O2 Yb1 O1 97.79(14) . 2_545 ?
Bi1 Yb1 O3 84.78(3) 7_565 5_656 ?
Yb1 Yb1 O3 84.78(3) 7_565 5_656 ?
O4 Yb1 O3 144.57(12) 5_556 5_656 ?
O2 Yb1 O3 72.87(15) . 5_656 ?
O1 Yb1 O3 74.47(15) 2_545 5_656 ?
Bi1 Yb1 O3 84.88(3) 7_565 2 ?
Yb1 Yb1 O3 84.88(3) 7_565 2 ?
O4 Yb1 O3 73.79(15) 5_556 2 ?
O2 Yb1 O3 145.65(11) . 2 ?
O1 Yb1 O3 73.88(15) 2_545 2 ?
O3 Yb1 O3 132.71(5) 5_656 2 ?
Bi1 Yb1 O4 45.83(8) 7_565 5_566 ?
Yb1 Yb1 O4 45.83(8) 7_565 5_566 ?
O4 Yb1 O4 79.88(15) 5_556 5_566 ?
O2 Yb1 O4 116.97(15) . 5_566 ?
O1 Yb1 O4 142.32(15) 2_545 5_566 ?
O3 Yb1 O4 127.54(10) 5_656 5_566 ?
O3 Yb1 O4 69.22(13) 2 5_566 ?
Bi1 Yb1 Yb1 179.997(2) 7_565 7 ?
Yb1 Yb1 Yb1 179.997(2) 7_565 7 ?
O4 Yb1 Yb1 54.30(8) 5_556 7 ?
O2 Yb1 Yb1 55.21(8) . 7 ?
O1 Yb1 Yb1 55.82(7) 2_545 7 ?
O3 Yb1 Yb1 95.22(3) 5_656 7 ?
O3 Yb1 Yb1 95.12(3) 2 7 ?
O4 Yb1 Yb1 134.18(8) 5_566 7 ?
Bi1 Yb1 Bi1 179.997(2) 7_565 7 ?
Yb1 Yb1 Bi1 179.997(2) 7_565 7 ?
O4 Yb1 Bi1 54.30(8) 5_556 7 ?
O2 Yb1 Bi1 55.21(8) . 7 ?
O1 Yb1 Bi1 55.82(7) 2_545 7 ?
O3 Yb1 Bi1 95.22(3) 5_656 7 ?
O3 Yb1 Bi1 95.12(3) 2 7 ?
O4 Yb1 Bi1 134.18(8) 5_566 7 ?
Yb1 Yb1 Bi1 0.00(4) 7 7 ?
Bi1 Yb1 O2 46.79(8) 7_565 1_565 ?
Yb1 Yb1 O2 46.79(8) 7_565 1_565 ?
O4 Yb1 O2 117.11(15) 5_556 1_565 ?
O2 Yb1 O2 78.00(15) . 1_565 ?
O1 Yb1 O2 142.13(16) 2_545 1_565 ?
O3 Yb1 O2 68.30(13) 5_656 1_565 ?
O3 Yb1 O2 128.78(10) 2 1_565 ?
O4 Yb1 O2 64.69(14) 5_566 1_565 ?
Yb1 Yb1 O2 133.21(8) 7 1_565 ?
Bi1 Yb1 O2 133.21(8) 7 1_565 ?
Bi1 Yb1 O1 47.44(8) 7_565 2 ?
Yb1 Yb1 O1 47.44(8) 7_565 2 ?
O4 Yb1 O1 142.93(16) 5_556 2 ?
O2 Yb1 O1 142.37(16) . 2 ?
O1 Yb1 O1 76.73(14) 2_545 2 ?
O3 Yb1 O1 69.79(14) 5_656 2 ?
O3 Yb1 O1 69.38(14) 2 2 ?
O4 Yb1 O1 83.39(12) 5_566 2 ?
Yb1 Yb1 O1 132.55(8) 7 2 ?
Bi1 Yb1 O1 132.55(8) 7 2 ?
O2 Yb1 O1 84.11(12) 1_565 2 ?
O3 Rh1 O3 97.9(2) 6_556 6_566 ?
O3 Rh1 O4 90.23(19) 6_556 . ?
O3 Rh1 O4 90.23(19) 6_566 . ?
O3 Rh1 O4 172.5(2) 6_556 5_566 ?
O3 Rh1 O4 83.17(15) 6_566 5_566 ?
O4 Rh1 O4 82.36(17) . 5_566 ?
O3 Rh1 O4 83.17(15) 6_556 5_556 ?
O3 Rh1 O4 172.5(2) 6_566 5_556 ?
O4 Rh1 O4 82.36(17) . 5_556 ?
O4 Rh1 O4 94.8(2) 5_566 5_556 ?
O3 Rh1 O1 90.63(19) 6_556 1_565 ?
O3 Rh1 O1 90.63(19) 6_566 1_565 ?
O4 Rh1 O1 178.70(19) . 1_565 ?
O4 Rh1 O1 96.77(16) 5_566 1_565 ?
O4 Rh1 O1 96.77(16) 5_556 1_565 ?
O3 Rh1 Rh1 138.97(11) 6_556 1_565 ?
O3 Rh1 Rh1 41.03(11) 6_566 1_565 ?
O4 Rh1 Rh1 90.001(1) . 1_565 ?
O4 Rh1 Rh1 42.60(10) 5_566 1_565 ?
O4 Rh1 Rh1 137.40(10) 5_556 1_565 ?
O1 Rh1 Rh1 90.0 1_565 1_565 ?
O3 Rh1 Rh1 41.03(11) 6_556 1_545 ?
O3 Rh1 Rh1 138.97(11) 6_566 1_545 ?
O4 Rh1 Rh1 90.001(1) . 1_545 ?
O4 Rh1 Rh1 137.40(10) 5_566 1_545 ?
O4 Rh1 Rh1 42.60(10) 5_556 1_545 ?
O1 Rh1 Rh1 90.0 1_565 1_545 ?
Rh1 Rh1 Rh1 180.0 1_565 1_545 ?
O3 Rh1 Rh1 131.72(17) 6_556 5_566 ?
O3 Rh1 Rh1 85.59(15) 6_566 5_566 ?
O4 Rh1 Rh1 41.50(9) . 5_566 ?
O4 Rh1 Rh1 40.86(13) 5_566 5_566 ?
O4 Rh1 Rh1 88.17(11) 5_556 5_566 ?
O1 Rh1 Rh1 137.62(9) 1_565 5_566 ?
Rh1 Rh1 Rh1 60.522(10) 1_565 5_566 ?
Rh1 Rh1 Rh1 119.479(10) 1_545 5_566 ?
O3 Rh1 Rh1 85.59(15) 6_556 5_556 ?
O3 Rh1 Rh1 131.72(17) 6_566 5_556 ?
O4 Rh1 Rh1 41.50(9) . 5_556 ?
O4 Rh1 Rh1 88.17(11) 5_566 5_556 ?
O4 Rh1 Rh1 40.86(13) 5_556 5_556 ?
O1 Rh1 Rh1 137.62(9) 1_565 5_556 ?
Rh1 Rh1 Rh1 119.479(10) 1_565 5_556 ?
Rh1 Rh1 Rh1 60.522(10) 1_545 5_556 ?
Rh1 Rh1 Rh1 58.96(2) 5_566 5_556 ?
O3 Rh1 Yb1 126.76(11) 6_556 . ?
O3 Rh1 Yb1 135.10(11) 6_566 . ?
O4 Rh1 Yb1 93.35(13) . . ?
O4 Rh1 Yb1 53.17(11) 5_566 . ?
O4 Rh1 Yb1 45.04(11) 5_556 . ?
O1 Rh1 Yb1 85.35(13) 1_565 . ?
Rh1 Rh1 Yb1 94.18(2) 1_565 . ?
Rh1 Rh1 Yb1 85.82(2) 1_545 . ?
Rh1 Rh1 Yb1 68.77(2) 5_566 . ?
Rh1 Rh1 Yb1 64.29(2) 5_556 . ?
O3 Rh2 O2 87.97(18) . 5_656 ?
O3 Rh2 O2 87.97(18) . 5_646 ?
O2 Rh2 O2 95.2(2) 5_656 5_646 ?
O3 Rh2 O2 165.4(2) . . ?
O2 Rh2 O2 82.18(17) 5_656 . ?
O2 Rh2 O2 82.18(17) 5_646 . ?
O3 Rh2 O1 90.78(18) . . ?
O2 Rh2 O1 178.62(18) 5_656 . ?
O2 Rh2 O1 85.35(14) 5_646 . ?
O2 Rh2 O1 99.16(16) . . ?
O3 Rh2 O1 90.78(18) . 1_565 ?
O2 Rh2 O1 85.35(14) 5_656 1_565 ?
O2 Rh2 O1 178.62(18) 5_646 1_565 ?
O2 Rh2 O1 99.16(16) . 1_565 ?
O1 Rh2 O1 94.1(2) . 1_565 ?
O3 Rh2 Bi1 58.36(17) . 8_655 ?
O2 Rh2 Bi1 127.56(12) 5_656 8_655 ?
O2 Rh2 Bi1 119.69(12) 5_646 8_655 ?
O2 Rh2 Bi1 136.21(14) . 8_655 ?
O1 Rh2 Bi1 51.16(12) . 8_655 ?
O1 Rh2 Bi1 59.08(12) 1_565 8_655 ?
O3 Rh2 Yb1 58.36(17) . 8_655 ?
O2 Rh2 Yb1 127.56(12) 5_656 8_655 ?
O2 Rh2 Yb1 119.69(12) 5_646 8_655 ?
O2 Rh2 Yb1 136.21(14) . 8_655 ?
O1 Rh2 Yb1 51.16(12) . 8_655 ?
O1 Rh2 Yb1 59.08(12) 1_565 8_655 ?
Bi1 Rh2 Yb1 0.00(5) 8_655 8_655 ?
O3 Rh2 Yb1 58.36(17) . 2_554 ?
O2 Rh2 Yb1 119.69(12) 5_656 2_554 ?
O2 Rh2 Yb1 127.56(12) 5_646 2_554 ?
O2 Rh2 Yb1 136.21(14) . 2_554 ?
O1 Rh2 Yb1 59.08(12) . 2_554 ?
O1 Rh2 Yb1 51.16(12) 1_565 2_554 ?
Bi1 Rh2 Yb1 8.88(4) 8_655 2_554 ?
Yb1 Rh2 Yb1 8.88(4) 8_655 2_554 ?
O3 Rh2 Bi1 58.36(17) . 2_554 ?
O2 Rh2 Bi1 119.69(12) 5_656 2_554 ?
O2 Rh2 Bi1 127.56(12) 5_646 2_554 ?
O2 Rh2 Bi1 136.21(14) . 2_554 ?
O1 Rh2 Bi1 59.08(12) . 2_554 ?
O1 Rh2 Bi1 51.16(12) 1_565 2_554 ?
Bi1 Rh2 Bi1 8.88(4) 8_655 2_554 ?
Yb1 Rh2 Bi1 8.88(4) 8_655 2_554 ?
Yb1 Rh2 Bi1 0.00(5) 2_554 2_554 ?
O3 Rh2 Yb1 57.06(17) . 5_656 ?
O2 Rh2 Yb1 50.26(12) 5_656 5_656 ?
O2 Rh2 Yb1 58.34(12) 5_646 5_656 ?
O2 Rh2 Yb1 108.35(14) . 5_656 ?
O1 Rh2 Yb1 129.30(12) . 5_656 ?
O1 Rh2 Yb1 121.33(12) 1_565 5_656 ?
Bi1 Rh2 Yb1 115.42(2) 8_655 5_656 ?
Yb1 Rh2 Yb1 115.42(2) 8_655 5_656 ?
Yb1 Rh2 Yb1 114.66(2) 2_554 5_656 ?
Bi1 Rh2 Yb1 114.66(2) 2_554 5_656 ?
O3 Rh2 Bi1 57.06(17) . 5_656 ?
O2 Rh2 Bi1 50.26(12) 5_656 5_656 ?
O2 Rh2 Bi1 58.34(12) 5_646 5_656 ?
O2 Rh2 Bi1 108.35(14) . 5_656 ?
O1 Rh2 Bi1 129.30(12) . 5_656 ?
O1 Rh2 Bi1 121.33(12) 1_565 5_656 ?
Bi1 Rh2 Bi1 115.42(2) 8_655 5_656 ?
Yb1 Rh2 Bi1 115.42(2) 8_655 5_656 ?
Yb1 Rh2 Bi1 114.66(2) 2_554 5_656 ?
Bi1 Rh2 Bi1 114.66(2) 2_554 5_656 ?
Yb1 Rh2 Bi1 0.00(5) 5_656 5_656 ?
Rh2 O1 Rh2 94.1(2) . 1_545 ?
Rh2 O1 Rh1 119.74(16) . 1_545 ?
Rh2 O1 Rh1 119.74(16) 1_545 1_545 ?
Rh2 O1 Yb1 136.1(2) . 2_544 ?
Rh2 O1 Yb1 84.17(9) 1_545 2_544 ?
Rh1 O1 Yb1 98.23(17) 1_545 2_544 ?
Rh2 O1 Bi1 136.1(2) . 2_544 ?
Rh2 O1 Bi1 84.17(9) 1_545 2_544 ?
Rh1 O1 Bi1 98.23(17) 1_545 2_544 ?
Yb1 O1 Bi1 0.00(5) 2_544 2_544 ?
Rh2 O1 Bi1 84.17(9) . 8_655 ?
Rh2 O1 Bi1 136.1(2) 1_545 8_655 ?
Rh1 O1 Bi1 98.23(17) 1_545 8_655 ?
Yb1 O1 Bi1 68.36(14) 2_544 8_655 ?
Bi1 O1 Bi1 68.36(14) 2_544 8_655 ?
Rh2 O1 Yb1 84.17(9) . 8_655 ?
Rh2 O1 Yb1 136.1(2) 1_545 8_655 ?
Rh1 O1 Yb1 98.23(17) 1_545 8_655 ?
Yb1 O1 Yb1 68.36(14) 2_544 8_655 ?
Bi1 O1 Yb1 68.36(14) 2_544 8_655 ?
Bi1 O1 Yb1 0.00(3) 8_655 8_655 ?
Rh2 O1 Yb1 140.4(2) . 8_645 ?
Rh2 O1 Yb1 77.33(7) 1_545 8_645 ?
Rh1 O1 Yb1 97.32(15) 1_545 8_645 ?
Yb1 O1 Yb1 8.38(4) 2_544 8_645 ?
Bi1 O1 Yb1 8.38(4) 2_544 8_645 ?
Bi1 O1 Yb1 76.73(14) 8_655 8_645 ?
Yb1 O1 Yb1 76.73(14) 8_655 8_645 ?
Rh2 O1 Bi1 140.4(2) . 8_645 ?
Rh2 O1 Bi1 77.33(7) 1_545 8_645 ?
Rh1 O1 Bi1 97.32(15) 1_545 8_645 ?
Yb1 O1 Bi1 8.38(4) 2_544 8_645 ?
Bi1 O1 Bi1 8.38(4) 2_544 8_645 ?
Bi1 O1 Bi1 76.73(14) 8_655 8_645 ?
Yb1 O1 Bi1 76.73(14) 8_655 8_645 ?
Yb1 O1 Bi1 0.00(4) 8_645 8_645 ?
Rh2 O1 Bi1 77.33(7) . 2_554 ?
Rh2 O1 Bi1 140.4(2) 1_545 2_554 ?
Rh1 O1 Bi1 97.32(15) 1_545 2_554 ?
Yb1 O1 Bi1 76.73(14) 2_544 2_554 ?
Bi1 O1 Bi1 76.73(14) 2_544 2_554 ?
Bi1 O1 Bi1 8.38(4) 8_655 2_554 ?
Yb1 O1 Bi1 8.38(4) 8_655 2_554 ?
Yb1 O1 Bi1 85.11(15) 8_645 2_554 ?
Bi1 O1 Bi1 85.11(15) 8_645 2_554 ?
Rh2 O1 Yb1 77.33(7) . 2_554 ?
Rh2 O1 Yb1 140.4(2) 1_545 2_554 ?
Rh1 O1 Yb1 97.32(15) 1_545 2_554 ?
Yb1 O1 Yb1 76.73(14) 2_544 2_554 ?
Bi1 O1 Yb1 76.73(14) 2_544 2_554 ?
Bi1 O1 Yb1 8.38(4) 8_655 2_554 ?
Yb1 O1 Yb1 8.38(4) 8_655 2_554 ?
Yb1 O1 Yb1 85.11(15) 8_645 2_554 ?
Bi1 O1 Yb1 85.11(15) 8_645 2_554 ?
Bi1 O1 Yb1 0.00(5) 2_554 2_554 ?
Rh2 O2 Rh2 95.2(2) 5_656 5_646 ?
Rh2 O2 Rh2 97.82(17) 5_656 . ?
Rh2 O2 Rh2 97.82(17) 5_646 . ?
Rh2 O2 Bi1 139.7(2) 5_656 7 ?
Rh2 O2 Bi1 85.40(9) 5_646 7 ?
Rh2 O2 Bi1 122.13(18) . 7 ?
Rh2 O2 Yb1 139.7(2) 5_656 7 ?
Rh2 O2 Yb1 85.40(9) 5_646 7 ?
Rh2 O2 Yb1 122.13(18) . 7 ?
Bi1 O2 Yb1 0.00(5) 7 7 ?
Rh2 O2 Yb1 85.40(9) 5_656 . ?
Rh2 O2 Yb1 139.7(2) 5_646 . ?
Rh2 O2 Yb1 122.13(18) . . ?
Bi1 O2 Yb1 69.58(15) 7 . ?
Yb1 O2 Yb1 69.58(15) 7 . ?
Rh2 O2 Bi1 143.9(2) 5_656 1_545 ?
Rh2 O2 Bi1 78.30(7) 5_646 1_545 ?
Rh2 O2 Bi1 118.16(15) . 1_545 ?
Bi1 O2 Bi1 8.42(4) 7 1_545 ?
Yb1 O2 Bi1 8.42(4) 7 1_545 ?
Yb1 O2 Bi1 78.00(15) . 1_545 ?
Rh2 O2 Yb1 143.9(2) 5_656 1_545 ?
Rh2 O2 Yb1 78.30(7) 5_646 1_545 ?
Rh2 O2 Yb1 118.16(15) . 1_545 ?
Bi1 O2 Yb1 8.42(4) 7 1_545 ?
Yb1 O2 Yb1 8.42(4) 7 1_545 ?
Yb1 O2 Yb1 78.00(15) . 1_545 ?
Bi1 O2 Yb1 0.00(4) 1_545 1_545 ?
Rh2 O2 Yb1 78.30(7) 5_656 7_565 ?
Rh2 O2 Yb1 143.9(2) 5_646 7_565 ?
Rh2 O2 Yb1 118.16(15) . 7_565 ?
Bi1 O2 Yb1 78.00(15) 7 7_565 ?
Yb1 O2 Yb1 78.00(15) 7 7_565 ?
Yb1 O2 Yb1 8.42(4) . 7_565 ?
Bi1 O2 Yb1 86.42(16) 1_545 7_565 ?
Yb1 O2 Yb1 86.42(16) 1_545 7_565 ?
Rh2 O2 Bi1 78.30(7) 5_656 7_565 ?
Rh2 O2 Bi1 143.9(2) 5_646 7_565 ?
Rh2 O2 Bi1 118.16(15) . 7_565 ?
Bi1 O2 Bi1 78.00(15) 7 7_565 ?
Yb1 O2 Bi1 78.00(15) 7 7_565 ?
Yb1 O2 Bi1 8.42(4) . 7_565 ?
Bi1 O2 Bi1 86.42(16) 1_545 7_565 ?
Yb1 O2 Bi1 86.42(16) 1_545 7_565 ?
Yb1 O2 Bi1 0.00(5) 7_565 7_565 ?
Rh1 O3 Rh1 97.9(2) 6_646 6_656 ?
Rh1 O3 Rh2 131.01(11) 6_646 . ?
Rh1 O3 Rh2 131.01(11) 6_656 . ?
Rh1 O3 Yb1 101.7(2) 6_646 5_656 ?
Rh1 O3 Yb1 93.76(18) 6_656 5_656 ?
Rh2 O3 Yb1 80.11(18) . 5_656 ?
Rh1 O3 Bi1 101.7(2) 6_646 5_656 ?
Rh1 O3 Bi1 93.76(18) 6_656 5_656 ?
Rh2 O3 Bi1 80.11(18) . 5_656 ?
Yb1 O3 Bi1 0.00(5) 5_656 5_656 ?
Rh1 O3 Yb1 93.76(18) 6_646 3_646 ?
Rh1 O3 Yb1 101.7(2) 6_656 3_646 ?
Rh2 O3 Yb1 80.11(18) . 3_646 ?
Yb1 O3 Yb1 10.44(6) 5_656 3_646 ?
Bi1 O3 Yb1 10.44(6) 5_656 3_646 ?
Rh1 O3 Bi1 93.76(18) 6_646 3_646 ?
Rh1 O3 Bi1 101.7(2) 6_656 3_646 ?
Rh2 O3 Bi1 80.11(18) . 3_646 ?
Yb1 O3 Bi1 10.44(6) 5_656 3_646 ?
Bi1 O3 Bi1 10.44(6) 5_656 3_646 ?
Yb1 O3 Bi1 0.00(5) 3_646 3_646 ?
Rh1 O3 Yb1 92.07(18) 6_646 8_655 ?
Rh1 O3 Yb1 99.8(2) 6_656 8_655 ?
Rh2 O3 Yb1 79.03(18) . 8_655 ?
Yb1 O3 Yb1 159.1(2) 5_656 8_655 ?
Bi1 O3 Yb1 159.1(2) 5_656 8_655 ?
Yb1 O3 Yb1 156.7(2) 3_646 8_655 ?
Bi1 O3 Yb1 156.7(2) 3_646 8_655 ?
Rh1 O3 Bi1 92.07(18) 6_646 8_655 ?
Rh1 O3 Bi1 99.8(2) 6_656 8_655 ?
Rh2 O3 Bi1 79.03(18) . 8_655 ?
Yb1 O3 Bi1 159.1(2) 5_656 8_655 ?
Bi1 O3 Bi1 159.1(2) 5_656 8_655 ?
Yb1 O3 Bi1 156.7(2) 3_646 8_655 ?
Bi1 O3 Bi1 156.7(2) 3_646 8_655 ?
Yb1 O3 Bi1 0.00(5) 8_655 8_655 ?
Rh1 O3 Bi1 99.8(2) 6_646 2_554 ?
Rh1 O3 Bi1 92.07(18) 6_656 2_554 ?
Rh2 O3 Bi1 79.03(18) . 2_554 ?
Yb1 O3 Bi1 156.7(2) 5_656 2_554 ?
Bi1 O3 Bi1 156.7(2) 5_656 2_554 ?
Yb1 O3 Bi1 159.1(2) 3_646 2_554 ?
Bi1 O3 Bi1 159.1(2) 3_646 2_554 ?
Yb1 O3 Bi1 10.24(5) 8_655 2_554 ?
Bi1 O3 Bi1 10.24(5) 8_655 2_554 ?
Rh1 O3 Yb1 99.8(2) 6_646 2_554 ?
Rh1 O3 Yb1 92.07(18) 6_656 2_554 ?
Rh2 O3 Yb1 79.03(18) . 2_554 ?
Yb1 O3 Yb1 156.7(2) 5_656 2_554 ?
Bi1 O3 Yb1 156.7(2) 5_656 2_554 ?
Yb1 O3 Yb1 159.1(2) 3_646 2_554 ?
Bi1 O3 Yb1 159.1(2) 3_646 2_554 ?
Yb1 O3 Yb1 10.24(5) 8_655 2_554 ?
Bi1 O3 Yb1 10.24(5) 8_655 2_554 ?
Bi1 O3 Yb1 0.00(6) 2_554 2_554 ?
Rh1 O4 Rh1 97.64(17) . 5_566 ?
Rh1 O4 Rh1 97.64(17) . 5_556 ?
Rh1 O4 Rh1 94.8(2) 5_566 5_556 ?
Rh1 O4 Yb1 101.91(17) . 5_556 ?
Rh1 O4 Yb1 157.4(2) 5_566 5_556 ?
Rh1 O4 Yb1 93.69(6) 5_556 5_556 ?
Rh1 O4 Bi1 101.91(17) . 5_556 ?
Rh1 O4 Bi1 157.4(2) 5_566 5_556 ?
Rh1 O4 Bi1 93.69(6) 5_556 5_556 ?
Yb1 O4 Bi1 0.00(5) 5_556 5_556 ?
Rh1 O4 Bi1 101.91(17) . 3_556 ?
Rh1 O4 Bi1 93.69(6) 5_566 3_556 ?
Rh1 O4 Bi1 157.4(2) 5_556 3_556 ?
Yb1 O4 Bi1 71.40(15) 5_556 3_556 ?
Bi1 O4 Bi1 71.40(15) 5_556 3_556 ?
Rh1 O4 Yb1 101.91(17) . 3_556 ?
Rh1 O4 Yb1 93.69(6) 5_566 3_556 ?
Rh1 O4 Yb1 157.4(2) 5_556 3_556 ?
Yb1 O4 Yb1 71.40(15) 5_556 3_556 ?
Bi1 O4 Yb1 71.40(15) 5_556 3_556 ?
Bi1 O4 Yb1 0.00(3) 3_556 3_556 ?
Rh1 O4 Yb1 100.50(15) . 3_546 ?
Rh1 O4 Yb1 161.6(2) 5_566 3_546 ?
Rh1 O4 Yb1 85.60(5) 5_556 3_546 ?
Yb1 O4 Yb1 8.47(4) 5_556 3_546 ?
Bi1 O4 Yb1 8.47(4) 5_556 3_546 ?
Bi1 O4 Yb1 79.88(15) 3_556 3_546 ?
Yb1 O4 Yb1 79.88(15) 3_556 3_546 ?
Rh1 O4 Bi1 100.50(15) . 3_546 ?
Rh1 O4 Bi1 161.6(2) 5_566 3_546 ?
Rh1 O4 Bi1 85.60(5) 5_556 3_546 ?
Yb1 O4 Bi1 8.47(4) 5_556 3_546 ?
Bi1 O4 Bi1 8.47(4) 5_556 3_546 ?
Bi1 O4 Bi1 79.88(15) 3_556 3_546 ?
Yb1 O4 Bi1 79.88(15) 3_556 3_546 ?
Yb1 O4 Bi1 0.00(5) 3_546 3_546 ?
Rh1 O4 Bi1 100.50(15) . 5_566 ?
Rh1 O4 Bi1 85.60(5) 5_566 5_566 ?
Rh1 O4 Bi1 161.6(2) 5_556 5_566 ?
Yb1 O4 Bi1 79.88(15) 5_556 5_566 ?
Bi1 O4 Bi1 79.88(15) 5_556 5_566 ?
Bi1 O4 Bi1 8.47(4) 3_556 5_566 ?
Yb1 O4 Bi1 8.47(4) 3_556 5_566 ?
Yb1 O4 Bi1 88.35(16) 3_546 5_566 ?
Bi1 O4 Bi1 88.35(16) 3_546 5_566 ?
Rh1 O4 Yb1 100.50(15) . 5_566 ?
Rh1 O4 Yb1 85.60(5) 5_566 5_566 ?
Rh1 O4 Yb1 161.6(2) 5_556 5_566 ?
Yb1 O4 Yb1 79.88(15) 5_556 5_566 ?
Bi1 O4 Yb1 79.88(15) 5_556 5_566 ?
Bi1 O4 Yb1 8.47(4) 3_556 5_566 ?
Yb1 O4 Yb1 8.47(4) 3_556 5_566 ?
Yb1 O4 Yb1 88.35(16) 3_546 5_566 ?
Bi1 O4 Yb1 88.35(16) 3_546 5_566 ?
Bi1 O4 Yb1 0.00(5) 5_566 5_566 ?

loop_
_geom_bond_atom_site_label_1
_geom_bond_atom_site_label_2
_geom_bond_distance
_geom_bond_site_symmetry_2
_geom_bond_publ_flag
Yb1 Bi1 0.451(2) 7_565 ?
Yb1 Yb1 0.451(2) 7_565 ?
Yb1 O4 2.198(4) 5_556 ?
Yb1 O2 2.248(4) . ?
Yb1 O1 2.283(4) 2_545 ?
Yb1 O3 2.482(6) 5_656 ?
Yb1 O3 2.529(6) 2 ?
Yb1 O4 2.488(4) 5_566 ?
Yb1 Yb1 2.565(2) 7 ?
Yb1 Bi1 2.565(2) 7 ?
Yb1 O2 2.532(4) 1_565 ?
Yb1 O1 2.564(4) 2 ?
Rh1 O3 1.999(3) 6_556 ?
Rh1 O3 1.999(3) 6_566 ?
Rh1 O4 2.023(5) . ?
Rh1 O4 2.049(3) 5_566 ?
Rh1 O4 2.049(3) 5_556 ?
Rh1 O1 2.061(5) 1_565 ?
Rh1 Rh1 3.0164(4) 1_565 ?
Rh1 Rh1 3.0164(4) 1_545 ?
Rh1 Rh1 3.0648(9) 5_566 ?
Rh1 Rh1 3.0648(9) 5_556 ?
Rh2 O3 2.011(5) . ?
Rh2 O2 2.043(3) 5_656 ?
Rh2 O2 2.043(3) 5_646 ?
Rh2 O2 2.050(5) . ?
Rh2 O1 2.061(3) . ?
Rh2 O1 2.061(3) 1_565 ?
Rh2 Bi1 2.9158(8) 8_655 ?
Rh2 Yb1 2.9158(8) 8_655 ?
Rh2 Yb1 2.9158(8) 2_554 ?
Rh2 Bi1 2.9158(8) 2_554 ?
Rh2 Yb1 2.9134(8) 5_656 ?
Rh2 Bi1 2.9134(8) 5_656 ?
O1 Rh2 2.061(3) 1_545 ?
O1 Rh1 2.061(5) 1_545 ?
O1 Yb1 2.283(4) 2_544 ?
O1 Bi1 2.283(4) 2_544 ?
O1 Bi1 2.283(4) 8_655 ?
O1 Yb1 2.283(4) 8_655 ?
O1 Yb1 2.564(4) 8_645 ?
O1 Bi1 2.564(4) 8_645 ?
O1 Bi1 2.564(4) 2_554 ?
O1 Yb1 2.564(4) 2_554 ?
O2 Rh2 2.043(3) 5_656 ?
O2 Rh2 2.043(3) 5_646 ?
O2 Bi1 2.248(4) 7 ?
O2 Yb1 2.248(4) 7 ?
O2 Bi1 2.532(4) 1_545 ?
O2 Yb1 2.532(4) 1_545 ?
O2 Yb1 2.532(4) 7_565 ?
O2 Bi1 2.532(4) 7_565 ?
O3 Rh1 1.999(3) 6_646 ?
O3 Rh1 1.999(3) 6_656 ?
O3 Yb1 2.482(6) 5_656 ?
O3 Bi1 2.482(6) 5_656 ?
O3 Yb1 2.482(6) 3_646 ?
O3 Bi1 2.482(6) 3_646 ?
O3 Yb1 2.529(6) 8_655 ?
O3 Bi1 2.529(6) 8_655 ?
O3 Bi1 2.529(6) 2_554 ?
O3 Yb1 2.529(6) 2_554 ?
O4 Rh1 2.049(3) 5_566 ?
O4 Rh1 2.049(3) 5_556 ?
O4 Yb1 2.198(4) 5_556 ?
O4 Bi1 2.198(4) 5_556 ?
O4 Bi1 2.198(4) 3_556 ?
O4 Yb1 2.198(4) 3_556 ?
O4 Yb1 2.488(4) 3_546 ?
O4 Bi1 2.488(4) 3_546 ?
O4 Bi1 2.488(4) 5_566 ?
O4 Yb1 2.488(4) 5_566 ?
